data_4033186
loop_
_publ_author_name
'M\"uhlh\"auser, Tina'
'Savin, Alex'
'Frey, Wolfgang'
'Baro, Angelika'
'Schneider, Andreas J.'
'D\"oteberg, Heinz-G\"unter'
'Bauer, Florian'
'K\"ohn, Andreas'
'Laschat, Sabine'

_publ_section_title
;
 Role of Regioisomeric Bicyclo[3.3.0]octa-2,5-diene Ligands in Rh
 Catalysis: Synthesis, Structural Analysis, Theoretical Study, and
 Application in Asymmetric 1,2- and 1,4-Additions.
;
_journal_issue 24
_journal_name_full 'The Journal of organic chemistry'
_journal_page_first 13468
_journal_page_last 13480
_journal_paper_doi 10.1021/acs.joc.7b02601
_journal_volume 82
_journal_year 2017
_chemical_formula_moiety 'C40 H36 Cl2 Rh2, C H2 Cl2'
_chemical_formula_sum 'C41 H38 Cl4 Rh2'
_chemical_formula_weight 878.33
_chemical_name_systematic
; 
 'compound [RhCl(7a)]2' 
;
_space_group_IT_number 15
_symmetry_cell_setting monoclinic
_symmetry_space_group_name_Hall '-C 2yc'
_symmetry_space_group_name_H-M 'C 1 2/c 1'
_atom_sites_solution_hydrogens geom
_atom_sites_solution_primary direct
_atom_sites_solution_secondary difmap
_audit_creation_method SHELXL-97
_cell_angle_alpha 90.00
_cell_angle_beta 91.754(2)
_cell_angle_gamma 90.00
_cell_formula_units_Z 4
_cell_length_a 21.8650(13)
_cell_length_b 11.0751(8)
_cell_length_c 14.5182(10)
_cell_measurement_reflns_used 3688
_cell_measurement_temperature 130(2)
_cell_measurement_theta_max 28.35
_cell_measurement_theta_min 1.86
_cell_volume 3514.0(4)
_computing_cell_refinement 'Bruker APEXII Software Suite, 2008'
_computing_data_collection 'Bruker APEXII Software Suite, 2008'
_computing_data_reduction 'Bruker APEXII Software Suite, 2008'
_computing_molecular_graphics 'SHELXTL-plus, XP (Sheldrick, 1991)'
_computing_structure_refinement 'SHELXL-97 (Sheldrick, 1997)'
_computing_structure_solution 'SHELXS-97 (Sheldrick, 1990)'
_diffrn_ambient_temperature 130(2)
_diffrn_measured_fraction_theta_full 0.997
_diffrn_measured_fraction_theta_max 0.997
_diffrn_measurement_device_type 'Bruker Kappa APEXII Duo'
_diffrn_measurement_method 'Omega + Phi Scans'
_diffrn_radiation_monochromator Triumph
_diffrn_radiation_source 'fine-focus sealed tube'
_diffrn_radiation_type MoK\a
_diffrn_radiation_wavelength 0.71073
_diffrn_reflns_av_R_equivalents 0.0484
_diffrn_reflns_av_sigmaI/netI 0.0280
_diffrn_reflns_limit_h_max 29
_diffrn_reflns_limit_h_min -28
_diffrn_reflns_limit_k_max 14
_diffrn_reflns_limit_k_min -14
_diffrn_reflns_limit_l_max 19
_diffrn_reflns_limit_l_min -19
_diffrn_reflns_number 35595
_diffrn_reflns_theta_full 28.35
_diffrn_reflns_theta_max 28.35
_diffrn_reflns_theta_min 1.86
_diffrn_standards_decay_% 0
_diffrn_standards_interval_count 0
_diffrn_standards_number 0
_exptl_absorpt_coefficient_mu 1.273
_exptl_absorpt_correction_T_max 0.9439
_exptl_absorpt_correction_T_min 0.7686
_exptl_absorpt_correction_type numerical
_exptl_absorpt_process_details 'SADABS (Bruker, 2008)'
_exptl_crystal_colour dark-red
_exptl_crystal_density_diffrn 1.660
_exptl_crystal_density_method 'not measured'
_exptl_crystal_description prism
_exptl_crystal_F_000 1768
_exptl_crystal_size_max 0.28
_exptl_crystal_size_mid 0.10
_exptl_crystal_size_min 0.08
_refine_diff_density_max 0.543
_refine_diff_density_min -0.600
_refine_diff_density_rms 0.084
_refine_ls_extinction_method none
_refine_ls_goodness_of_fit_ref 1.028
_refine_ls_hydrogen_treatment constr
_refine_ls_matrix_type full
_refine_ls_number_parameters 213
_refine_ls_number_reflns 4392
_refine_ls_number_restraints 0
_refine_ls_restrained_S_all 1.028
_refine_ls_R_factor_all 0.0369
_refine_ls_R_factor_gt 0.0253
_refine_ls_shift/su_max 0.002
_refine_ls_shift/su_mean 0.000
_refine_ls_structure_factor_coef Fsqd
_refine_ls_weighting_details 'calc w=1/[\s^2^(Fo^2^)+(0.0292P)^2^+5.1915P] where P=(Fo^2^+2Fc^2^)/3'
_refine_ls_weighting_scheme calc
_refine_ls_wR_factor_gt 0.0585
_refine_ls_wR_factor_ref 0.0618
_reflns_number_gt 3688
_reflns_number_total 4392
_reflns_threshold_expression >2sigma(I)
_cod_data_source_file jo7b02601_si_004.cif
_cod_data_source_block s2323lm
_cod_depositor_comments 'Adding full bibliography for 4033184--4033187.cif.'
_cod_original_sg_symbol_H-M 'C 2/c'
_cod_database_code 4033186

loop_
_symmetry_equiv_pos_as_xyz
'x, y, z'
'-x, y, -z+1/2'
'x+1/2, y+1/2, z'
'-x+1/2, y+1/2, -z+1/2'
'-x, -y, -z'
'x, -y, z-1/2'
'-x+1/2, -y+1/2, -z'
'x+1/2, -y+1/2, z-1/2'

loop_
_atom_site_label
_atom_site_type_symbol
_atom_site_fract_x
_atom_site_fract_y
_atom_site_fract_z
_atom_site_U_iso_or_equiv
_atom_site_adp_type
_atom_site_occupancy
_atom_site_symmetry_multiplicity
_atom_site_calc_flag
_atom_site_refinement_flags
Rh1 Rh 0.956564(7) 0.141705(15) 0.832860(11) 0.01384(5) Uani 1 1 d .
Cl1 Cl 1.05641(2) 0.05929(5) 0.81974(4) 0.01834(11) Uani 1 1 d .
C1 C 0.98654(10) 0.2874(2) 0.92431(15) 0.0190(5) Uani 1 1 d .
C2 C 0.93797(11) 0.3855(2) 0.91865(18) 0.0230(5) Uani 1 1 d .
H2A H 0.9431 0.4445 0.9695 0.028 Uiso 1 1 calc R
H2B H 0.9382 0.4285 0.8589 0.028 Uiso 1 1 calc R
C3 C 0.88049(11) 0.3107(2) 0.92797(16) 0.0228(5) Uani 1 1 d .
H3 H 0.8437 0.3588 0.9443 0.027 Uiso 1 1 calc R
C4 C 0.87161(9) 0.2360(2) 0.84122(16) 0.0187(4) Uani 1 1 d .
H4 H 0.8728 0.2669 0.7803 0.022 Uiso 1 1 calc R
C5 C 0.86128(10) 0.1142(2) 0.86381(16) 0.0180(5) Uani 1 1 d .
C6 C 0.85882(11) 0.1016(2) 0.96832(16) 0.0243(5) Uani 1 1 d .
H6A H 0.8164 0.1078 0.9899 0.029 Uiso 1 1 calc R
H6B H 0.8772 0.0247 0.9902 0.029 Uiso 1 1 calc R
C7 C 0.89742(10) 0.2100(2) 0.99828(16) 0.0239(5) Uani 1 1 d .
H7 H 0.8921 0.2342 1.0639 0.029 Uiso 1 1 calc R
C8 C 0.96343(10) 0.1886(2) 0.97397(15) 0.0201(5) Uani 1 1 d .
H8 H 0.9862 0.1182 0.9900 0.024 Uiso 1 1 calc R
C9 C 1.05154(10) 0.3226(2) 0.91454(16) 0.0198(5) Uani 1 1 d .
C10 C 1.09902(11) 0.2643(3) 0.96362(19) 0.0293(6) Uani 1 1 d .
H10 H 1.0900 0.1967 1.0012 0.035 Uiso 1 1 calc R
C11 C 1.15916(12) 0.3037(3) 0.9582(2) 0.0381(7) Uani 1 1 d .
H11 H 1.1907 0.2639 0.9929 0.046 Uiso 1 1 calc R
C12 C 1.17333(12) 0.4000(3) 0.9029(2) 0.0359(7) Uani 1 1 d .
H12 H 1.2145 0.4262 0.8989 0.043 Uiso 1 1 calc R
C13 C 1.12730(13) 0.4585(3) 0.8532(2) 0.0341(6) Uani 1 1 d .
H13 H 1.1367 0.5252 0.8150 0.041 Uiso 1 1 calc R
C14 C 1.06709(12) 0.4194(2) 0.85910(17) 0.0254(5) Uani 1 1 d .
H14 H 1.0358 0.4600 0.8244 0.030 Uiso 1 1 calc R
C15 C 0.83124(10) 0.0230(2) 0.80266(16) 0.0191(5) Uani 1 1 d .
C16 C 0.83920(11) -0.0995(2) 0.81956(18) 0.0251(5) Uani 1 1 d .
H16 H 0.8634 -0.1249 0.8714 0.030 Uiso 1 1 calc R
C17 C 0.81231(11) -0.1851(2) 0.7618(2) 0.0299(6) Uani 1 1 d .
H17 H 0.8189 -0.2685 0.7735 0.036 Uiso 1 1 calc R
C18 C 0.77616(11) -0.1498(3) 0.68780(19) 0.0300(6) Uani 1 1 d .
H18 H 0.7576 -0.2088 0.6485 0.036 Uiso 1 1 calc R
C19 C 0.76675(11) -0.0277(3) 0.67026(18) 0.0282(6) Uani 1 1 d .
H19 H 0.7412 -0.0032 0.6195 0.034 Uiso 1 1 calc R
C20 C 0.79452(10) 0.0581(2) 0.72670(17) 0.0226(5) Uani 1 1 d .
H20 H 0.7886 0.1414 0.7138 0.027 Uiso 1 1 calc R
C1X C 1.0000 0.7718(4) 0.7500 0.0596(14) Uani 1 2 d S
H1X1 H 1.0301 0.8244 0.7827 0.072 Uiso 0.50 1 calc PR
H1X2 H 0.9699 0.8244 0.7173 0.072 Uiso 0.50 1 calc PR
Cl1X Cl 0.96247(4) 0.68479(8) 0.83025(6) 0.0482(2) Uani 1 1 d .

loop_
_atom_site_aniso_label
_atom_site_aniso_U_11
_atom_site_aniso_U_22
_atom_site_aniso_U_33
_atom_site_aniso_U_23
_atom_site_aniso_U_13
_atom_site_aniso_U_12
Rh1 0.01258(8) 0.01428(9) 0.01466(8) 0.00058(7) 0.00059(6) 0.00030(7)
Cl1 0.0154(2) 0.0210(3) 0.0187(3) 0.0022(2) 0.0009(2) 0.0038(2)
C1 0.0177(10) 0.0214(12) 0.0179(11) -0.0048(9) -0.0017(9) -0.0005(9)
C2 0.0229(12) 0.0186(11) 0.0274(12) -0.0073(9) 0.0003(10) 0.0015(9)
C3 0.0187(11) 0.0247(12) 0.0252(12) -0.0069(10) 0.0016(9) 0.0038(9)
C4 0.0127(10) 0.0217(11) 0.0217(11) -0.0007(9) 0.0031(8) 0.0019(9)
C5 0.0112(10) 0.0224(11) 0.0206(11) 0.0011(9) 0.0021(8) -0.0003(8)
C6 0.0215(12) 0.0336(13) 0.0181(11) 0.0030(10) 0.0049(9) -0.0025(10)
C7 0.0201(11) 0.0355(14) 0.0163(11) -0.0033(10) 0.0038(9) -0.0010(10)
C8 0.0214(11) 0.0238(12) 0.0149(10) -0.0017(9) -0.0012(9) 0.0009(9)
C9 0.0216(11) 0.0198(11) 0.0178(11) -0.0063(9) -0.0002(9) -0.0007(9)
C10 0.0238(12) 0.0316(14) 0.0325(14) 0.0010(11) -0.0013(11) -0.0007(11)
C11 0.0195(12) 0.0503(18) 0.0440(17) 0.0001(14) -0.0052(12) 0.0008(12)
C12 0.0223(13) 0.0412(16) 0.0445(17) -0.0143(14) 0.0072(12) -0.0093(12)
C13 0.0343(14) 0.0311(15) 0.0375(15) -0.0085(12) 0.0131(12) -0.0115(12)
C14 0.0272(13) 0.0221(13) 0.0268(13) -0.0035(10) 0.0015(10) -0.0012(10)
C15 0.0106(10) 0.0238(12) 0.0229(11) 0.0011(9) 0.0036(9) -0.0028(9)
C16 0.0188(11) 0.0259(12) 0.0305(13) 0.0053(10) 0.0006(10) -0.0022(10)
C17 0.0239(12) 0.0219(12) 0.0441(16) 0.0011(11) 0.0040(11) -0.0042(10)
C18 0.0224(12) 0.0331(14) 0.0347(14) -0.0101(12) 0.0041(11) -0.0099(11)
C19 0.0205(12) 0.0382(15) 0.0259(13) -0.0030(11) -0.0020(10) -0.0033(11)
C20 0.0183(11) 0.0233(12) 0.0264(12) 0.0012(10) 0.0012(9) -0.0001(9)
C1X 0.099(4) 0.022(2) 0.058(3) 0.000 -0.002(3) 0.000
Cl1X 0.0581(5) 0.0394(4) 0.0473(4) -0.0034(3) 0.0047(4) 0.0125(4)

loop_
_atom_type_symbol
_atom_type_description
_atom_type_scat_dispersion_real
_atom_type_scat_dispersion_imag
_atom_type_scat_source
C C 0.0033 0.0016 'International Tables Vol C Tables 4.2.6.8 and 6.1.1.4'
H H 0.0000 0.0000 'International Tables Vol C Tables 4.2.6.8 and 6.1.1.4'
Cl Cl 0.1484 0.1585 'International Tables Vol C Tables 4.2.6.8 and 6.1.1.4'
Rh Rh -1.1178 0.9187 'International Tables Vol C Tables 4.2.6.8 and 6.1.1.4'

loop_
_geom_angle_atom_site_label_1
_geom_angle_atom_site_label_2
_geom_angle_atom_site_label_3
_geom_angle
_geom_angle_site_symmetry_1
_geom_angle_site_symmetry_3
C8 Rh1 C4 82.02(9) . .
C8 Rh1 C5 82.75(9) . .
C4 Rh1 C5 38.19(8) . .
C8 Rh1 C1 38.39(9) . .
C4 Rh1 C1 81.34(8) . .
C5 Rh1 C1 104.55(9) . .
C8 Rh1 Cl1 97.68(6) . .
C4 Rh1 Cl1 173.22(6) . .
C5 Rh1 Cl1 148.57(6) . .
C1 Rh1 Cl1 94.20(6) . .
C8 Rh1 Cl1 171.39(7) . 2_756
C4 Rh1 Cl1 99.18(6) . 2_756
C5 Rh1 Cl1 92.90(6) . 2_756
C1 Rh1 Cl1 150.19(6) . 2_756
Cl1 Rh1 Cl1 82.15(2) . 2_756
C8 Rh1 Rh1 136.26(6) . 2_756
C4 Rh1 Rh1 126.60(6) . 2_756
C5 Rh1 Rh1 140.75(6) . 2_756
C1 Rh1 Rh1 106.98(6) . 2_756
Cl1 Rh1 Rh1 49.804(14) . 2_756
Cl1 Rh1 Rh1 49.084(14) 2_756 2_756
Rh1 Cl1 Rh1 81.112(17) . 2_756
C8 C1 C9 127.7(2) . .
C8 C1 C2 108.7(2) . .
C9 C1 C2 118.4(2) . .
C8 C1 Rh1 68.38(13) . .
C9 C1 Rh1 114.06(15) . .
C2 C1 Rh1 107.45(14) . .
C3 C2 C1 100.63(19) . .
C3 C2 H2A 111.6 . .
C1 C2 H2A 111.6 . .
C3 C2 H2B 111.6 . .
C1 C2 H2B 111.6 . .
H2A C2 H2B 109.4 . .
C4 C3 C2 108.06(19) . .
C4 C3 C7 100.19(19) . .
C2 C3 C7 105.68(19) . .
C4 C3 H3 113.9 . .
C2 C3 H3 113.9 . .
C7 C3 H3 113.9 . .
C5 C4 C3 110.3(2) . .
C5 C4 Rh1 72.01(12) . .
C3 C4 Rh1 102.98(14) . .
C5 C4 H4 124.8 . .
C3 C4 H4 124.8 . .
Rh1 C4 H4 94.2 . .
C4 C5 C15 125.7(2) . .
C4 C5 C6 109.2(2) . .
C15 C5 C6 120.3(2) . .
C4 C5 Rh1 69.80(12) . .
C15 C5 Rh1 112.48(15) . .
C6 C5 Rh1 106.40(15) . .
C7 C6 C5 100.14(19) . .
C7 C6 H6A 111.7 . .
C5 C6 H6A 111.7 . .
C7 C6 H6B 111.7 . .
C5 C6 H6B 111.7 . .
H6A C6 H6B 109.5 . .
C8 C7 C6 109.5(2) . .
C8 C7 C3 99.77(18) . .
C6 C7 C3 105.07(19) . .
C8 C7 H7 113.8 . .
C6 C7 H7 113.8 . .
C3 C7 H7 113.8 . .
C1 C8 C7 110.8(2) . .
C1 C8 Rh1 73.23(13) . .
C7 C8 Rh1 102.96(14) . .
C1 C8 H8 124.6 . .
C7 C8 H8 124.6 . .
Rh1 C8 H8 93.2 . .
C14 C9 C10 117.4(2) . .
C14 C9 C1 120.7(2) . .
C10 C9 C1 121.8(2) . .
C11 C10 C9 121.0(3) . .
C11 C10 H10 119.5 . .
C9 C10 H10 119.5 . .
C12 C11 C10 120.5(3) . .
C12 C11 H11 119.8 . .
C10 C11 H11 119.8 . .
C11 C12 C13 119.6(2) . .
C11 C12 H12 120.2 . .
C13 C12 H12 120.2 . .
C12 C13 C14 119.8(3) . .
C12 C13 H13 120.1 . .
C14 C13 H13 120.1 . .
C9 C14 C13 121.7(2) . .
C9 C14 H14 119.2 . .
C13 C14 H14 119.2 . .
C16 C15 C20 118.4(2) . .
C16 C15 C5 120.5(2) . .
C20 C15 C5 121.0(2) . .
C17 C16 C15 120.9(2) . .
C17 C16 H16 119.6 . .
C15 C16 H16 119.6 . .
C18 C17 C16 120.2(3) . .
C18 C17 H17 119.9 . .
C16 C17 H17 119.9 . .
C17 C18 C19 119.9(2) . .
C17 C18 H18 120.0 . .
C19 C18 H18 120.0 . .
C20 C19 C18 120.0(2) . .
C20 C19 H19 120.0 . .
C18 C19 H19 120.0 . .
C19 C20 C15 120.5(2) . .
C19 C20 H20 119.8 . .
C15 C20 H20 119.8 . .
Cl1X C1X Cl1X 112.6(3) . 2_756
Cl1X C1X H1X1 109.1 . .
Cl1X C1X H1X1 109.1 2_756 .
Cl1X C1X H1X2 109.1 . .
Cl1X C1X H1X2 109.1 2_756 .
H1X1 C1X H1X2 107.8 . .

loop_
_geom_bond_atom_site_label_1
_geom_bond_atom_site_label_2
_geom_bond_distance
_geom_bond_site_symmetry_2
Rh1 C8 2.114(2) .
Rh1 C4 2.137(2) .
Rh1 C5 2.166(2) .
Rh1 C1 2.178(2) .
Rh1 Cl1 2.3793(5) .
Rh1 Cl1 2.4050(6) 2_756
Rh1 Rh1 3.1107(4) 2_756
Cl1 Rh1 2.4050(6) 2_756
C1 C8 1.412(3) .
C1 C9 1.485(3) .
C1 C2 1.520(3) .
C2 C3 1.515(3) .
C2 H2A 0.9900 .
C2 H2B 0.9900 .
C3 C4 1.514(3) .
C3 C7 1.549(3) .
C3 H3 1.0000 .
C4 C5 1.408(3) .
C4 H4 0.9500 .
C5 C15 1.484(3) .
C5 C6 1.526(3) .
C6 C7 1.523(4) .
C6 H6A 0.9900 .
C6 H6B 0.9900 .
C7 C8 1.515(3) .
C7 H7 1.0000 .
C8 H8 0.9500 .
C9 C14 1.389(3) .
C9 C10 1.399(3) .
C10 C11 1.390(4) .
C10 H10 0.9500 .
C11 C12 1.376(4) .
C11 H11 0.9500 .
C12 C13 1.382(4) .
C12 H12 0.9500 .
C13 C14 1.391(4) .
C13 H13 0.9500 .
C14 H14 0.9500 .
C15 C16 1.388(3) .
C15 C20 1.399(3) .
C16 C17 1.385(4) .
C16 H16 0.9500 .
C17 C18 1.371(4) .
C17 H17 0.9500 .
C18 C19 1.391(4) .
C18 H18 0.9500 .
C19 C20 1.383(3) .
C19 H19 0.9500 .
C20 H20 0.9500 .
C1X Cl1X 1.737(3) .
C1X Cl1X 1.737(3) 2_756
C1X H1X1 0.9900 .
C1X H1X2 0.9900 .

loop_
_geom_torsion_atom_site_label_1
_geom_torsion_atom_site_label_2
_geom_torsion_atom_site_label_3
_geom_torsion_atom_site_label_4
_geom_torsion
_geom_torsion_site_symmetry_1
_geom_torsion_site_symmetry_4
C8 Rh1 Cl1 Rh1 -147.19(7) . 2_756
C4 Rh1 Cl1 Rh1 -60.2(5) . 2_756
C5 Rh1 Cl1 Rh1 124.16(12) . 2_756
C1 Rh1 Cl1 Rh1 -108.74(6) . 2_756
Cl1 Rh1 Cl1 Rh1 41.50(2) 2_756 2_756
C4 Rh1 C1 C8 88.06(14) . .
C5 Rh1 C1 C8 57.48(15) . .
Cl1 Rh1 C1 C8 -97.07(13) . .
Cl1 Rh1 C1 C8 -178.58(11) 2_756 .
Rh1 Rh1 C1 C8 -146.21(12) 2_756 .
C8 Rh1 C1 C9 122.9(2) . .
C4 Rh1 C1 C9 -149.07(18) . .
C5 Rh1 C1 C9 -179.65(16) . .
Cl1 Rh1 C1 C9 25.80(16) . .
Cl1 Rh1 C1 C9 -55.7(2) 2_756 .
Rh1 Rh1 C1 C9 -23.34(17) 2_756 .
C8 Rh1 C1 C2 -103.7(2) . .
C4 Rh1 C1 C2 -15.69(16) . .
C5 Rh1 C1 C2 -46.26(17) . .
Cl1 Rh1 C1 C2 159.19(15) . .
Cl1 Rh1 C1 C2 77.7(2) 2_756 .
Rh1 Rh1 C1 C2 110.05(15) 2_756 .
C8 C1 C2 C3 -25.6(2) . .
C9 C1 C2 C3 177.87(19) . .
Rh1 C1 C2 C3 46.9(2) . .
C1 C2 C3 C4 -69.2(2) . .
C1 C2 C3 C7 37.3(2) . .
C2 C3 C4 C5 130.3(2) . .
C7 C3 C4 C5 20.0(2) . .
C2 C3 C4 Rh1 54.9(2) . .
C7 C3 C4 Rh1 -55.41(17) . .
C8 Rh1 C4 C5 -88.41(14) . .
C1 Rh1 C4 C5 -127.21(15) . .
Cl1 Rh1 C4 C5 -176.3(5) . .
Cl1 Rh1 C4 C5 82.97(13) 2_756 .
Rh1 Rh1 C4 C5 128.03(12) 2_756 .
C8 Rh1 C4 C3 19.03(15) . .
C5 Rh1 C4 C3 107.4(2) . .
C1 Rh1 C4 C3 -19.78(15) . .
Cl1 Rh1 C4 C3 -68.9(6) . .
Cl1 Rh1 C4 C3 -169.60(14) 2_756 .
Rh1 Rh1 C4 C3 -124.54(13) 2_756 .
C3 C4 C5 C15 158.7(2) . .
Rh1 C4 C5 C15 -103.7(2) . .
C3 C4 C5 C6 3.4(2) . .
Rh1 C4 C5 C6 100.97(16) . .
C3 C4 C5 Rh1 -97.57(16) . .
C8 Rh1 C5 C4 86.29(14) . .
C1 Rh1 C5 C4 54.43(15) . .
Cl1 Rh1 C5 C4 179.16(11) . .
Cl1 Rh1 C5 C4 -101.18(13) 2_756 .
Rh1 Rh1 C5 C4 -88.18(15) 2_756 .
C8 Rh1 C5 C15 -152.34(18) . .
C4 Rh1 C5 C15 121.4(2) . .
C1 Rh1 C5 C15 175.81(16) . .
Cl1 Rh1 C5 C15 -59.5(2) . .
Cl1 Rh1 C5 C15 20.20(16) 2_756 .
Rh1 Rh1 C5 C15 33.2(2) 2_756 .
C8 Rh1 C5 C6 -18.65(16) . .
C4 Rh1 C5 C6 -104.9(2) . .
C1 Rh1 C5 C6 -50.51(17) . .
Cl1 Rh1 C5 C6 74.2(2) . .
Cl1 Rh1 C5 C6 153.88(15) 2_756 .
Rh1 Rh1 C5 C6 166.88(11) 2_756 .
C4 C5 C6 C7 -25.6(2) . .
C15 C5 C6 C7 177.5(2) . .
Rh1 C5 C6 C7 48.2(2) . .
C5 C6 C7 C8 -68.6(2) . .
C5 C6 C7 C3 37.7(2) . .
C4 C3 C7 C8 77.5(2) . .
C2 C3 C7 C8 -34.7(2) . .
C4 C3 C7 C6 -35.9(2) . .
C2 C3 C7 C6 -148.09(19) . .
C9 C1 C8 C7 157.8(2) . .
C2 C1 C8 C7 4.1(3) . .
Rh1 C1 C8 C7 -97.81(17) . .
C9 C1 C8 Rh1 -104.4(2) . .
C2 C1 C8 Rh1 101.90(16) . .
C6 C7 C8 C1 128.6(2) . .
C3 C7 C8 C1 18.7(2) . .
C6 C7 C8 Rh1 51.9(2) . .
C3 C7 C8 Rh1 -58.04(18) . .
C4 Rh1 C8 C1 -86.10(14) . .
C5 Rh1 C8 C1 -124.64(14) . .
Cl1 Rh1 C8 C1 87.06(12) . .
Cl1 Rh1 C8 C1 175.3(4) 2_756 .
Rh1 Rh1 C8 C1 50.30(17) 2_756 .
C4 Rh1 C8 C7 22.06(16) . .
C5 Rh1 C8 C7 -16.47(16) . .
C1 Rh1 C8 C7 108.2(2) . .
Cl1 Rh1 C8 C7 -164.77(15) . .
Cl1 Rh1 C8 C7 -76.5(5) 2_756 .
Rh1 Rh1 C8 C7 158.46(11) 2_756 .
C8 C1 C9 C14 176.7(2) . .
C2 C1 C9 C14 -31.8(3) . .
Rh1 C1 C9 C14 96.2(2) . .
C8 C1 C9 C10 -6.4(4) . .
C2 C1 C9 C10 145.1(2) . .
Rh1 C1 C9 C10 -86.9(2) . .
C14 C9 C10 C11 1.3(4) . .
C1 C9 C10 C11 -175.7(2) . .
C9 C10 C11 C12 -1.2(4) . .
C10 C11 C12 C13 0.6(5) . .
C11 C12 C13 C14 -0.2(4) . .
C10 C9 C14 C13 -0.9(4) . .
C1 C9 C14 C13 176.2(2) . .
C12 C13 C14 C9 0.4(4) . .
C4 C5 C15 C16 160.8(2) . .
C6 C5 C15 C16 -46.4(3) . .
Rh1 C5 C15 C16 80.1(2) . .
C4 C5 C15 C20 -19.0(3) . .
C6 C5 C15 C20 133.8(2) . .
Rh1 C5 C15 C20 -99.6(2) . .
C20 C15 C16 C17 1.1(4) . .
C5 C15 C16 C17 -178.7(2) . .
C15 C16 C17 C18 -1.4(4) . .
C16 C17 C18 C19 0.4(4) . .
C17 C18 C19 C20 0.9(4) . .
C18 C19 C20 C15 -1.2(4) . .
C16 C15 C20 C19 0.2(3) . .
C5 C15 C20 C19 -180.0(2) . .
